data_4502480
loop_
_publ_author_name
'Kundu, Nabanita'
'Audhya, Anandalok'
'Abtab, Sk Md Towsif'
'Ghosh, Sanjib'
'Tiekink, Edward R. T.'
'Chaudhury, Muktimoy'

_publ_section_title
;
 Anion-Controlled Assembly of Silver(I) Complexes of Multiring
 Heterocyclic Ligands: A Structural and Photophysical Study
;
_journal_issue 3
_journal_name_full 'Crystal Growth &amp; Design'
_journal_page_first 1269
_journal_paper_doi 10.1021/cg901288h
_journal_volume 10
_journal_year 2010
_chemical_formula_moiety 'C12 H11 Ag N3 O, N O3 '
_chemical_formula_sum 'C12 H11 Ag N4 O4'
_chemical_formula_weight 383.12
_chemical_name_systematic
; 
 ? 
;
_space_group_IT_number 41
_symmetry_cell_setting orthorhombic
_symmetry_space_group_name_Hall 'A 2 -2ab'
_symmetry_space_group_name_H-M 'A b a 2'
_atom_sites_solution_hydrogens geom
_atom_sites_solution_primary direct
_atom_sites_solution_secondary difmap
_audit_creation_method SHELXL-97
_cell_angle_alpha 90
_cell_angle_beta 90
_cell_angle_gamma 90
_cell_formula_units_Z 8
_cell_length_a 18.0934(12)
_cell_length_b 12.9305(9)
_cell_length_c 10.9566(8)
_cell_measurement_reflns_used 2243
_cell_measurement_temperature 223(2)
_cell_measurement_theta_max 24.5
_cell_measurement_theta_min 2.7
_cell_volume 2563.4(3)
_computing_cell_refinement 'SAINT (Bruker, 2000)'
_computing_data_collection 'SMART (Bruker, 2000)'
_computing_data_reduction SAINT
_computing_molecular_graphics 'ORTEPII (Johnson, 1976)'
_computing_publication_material 'SHELXL-97 (Sheldrick, 1997)'
_computing_structure_refinement 'SHELXL-97 (Sheldrick, 1997)'
_computing_structure_solution 'PATTY in DIRDIF92 (Beurskens et al., 1992)'
_diffrn_ambient_temperature 223(2)
_diffrn_measured_fraction_theta_full 0.999
_diffrn_measured_fraction_theta_max 0.999
_diffrn_measurement_device_type 'Bruker AXS SMART CCD'
_diffrn_measurement_method '\w scans'
_diffrn_radiation_monochromator graphite
_diffrn_radiation_source 'fine-focus sealed tube'
_diffrn_radiation_type MoK\a
_diffrn_radiation_wavelength 0.71069
_diffrn_reflns_av_R_equivalents 0.041
_diffrn_reflns_av_sigmaI/netI 0.039
_diffrn_reflns_limit_h_max 22
_diffrn_reflns_limit_h_min -23
_diffrn_reflns_limit_k_max 16
_diffrn_reflns_limit_k_min -16
_diffrn_reflns_limit_l_max 14
_diffrn_reflns_limit_l_min -8
_diffrn_reflns_number 8692
_diffrn_reflns_theta_full 27.5
_diffrn_reflns_theta_max 27.5
_diffrn_reflns_theta_min 2.3
_diffrn_standards_decay_% 0
_diffrn_standards_number 0
_exptl_absorpt_coefficient_mu 1.596
_exptl_absorpt_correction_T_max 1
_exptl_absorpt_correction_T_min 0.791
_exptl_absorpt_correction_type multi-scan
_exptl_absorpt_process_details 'SADABS (Bruker, 2000)'
_exptl_crystal_colour yellow
_exptl_crystal_density_diffrn 1.985
_exptl_crystal_density_method 'not measured'
_exptl_crystal_description plate
_exptl_crystal_F_000 1520
_exptl_crystal_size_max 0.16
_exptl_crystal_size_mid 0.14
_exptl_crystal_size_min 0.02
_refine_diff_density_max 0.75
_refine_diff_density_min -0.30
_refine_diff_density_rms 0.103
_refine_ls_abs_structure_details nd
_refine_ls_extinction_method none
_refine_ls_goodness_of_fit_ref 0.97
_refine_ls_hydrogen_treatment constr
_refine_ls_matrix_type full
_refine_ls_number_parameters 197
_refine_ls_number_reflns 2194
_refine_ls_number_restraints 4
_refine_ls_restrained_S_all 0.97
_refine_ls_R_factor_all 0.040
_refine_ls_R_factor_gt 0.031
_refine_ls_shift/su_max 0.002
_refine_ls_shift/su_mean 0.000
_refine_ls_structure_factor_coef Fsqd
_refine_ls_weighting_details 'calc w=1/[\s^2^(Fo^2^)+(0.035P)^2^] where P=(Fo^2^+2Fc^2^)/3'
_refine_ls_weighting_scheme calc
_refine_ls_wR_factor_gt 0.063
_refine_ls_wR_factor_ref 0.066
_reflns_number_gt 1849
_reflns_number_total 2194
_reflns_threshold_expression I>2\s(I)
_cod_data_source_file cg901288h_si_001.cif
_cod_data_source_block 1a
_cod_original_sg_symbol_Hall 'A 2 -2ac  '
_cod_original_sg_symbol_H-M 'A b a 2  '
_cod_database_code 4502480

loop_
_symmetry_equiv_pos_as_xyz
'x, y, z'
'-x, -y, z'
'-x+1/2, y+1/2, z'
'x+1/2, -y+1/2, z'
'x, y+1/2, z+1/2'
'-x, -y+1/2, z+1/2'
'-x+1/2, y+1, z+1/2'
'x+1/2, -y+1, z+1/2'

loop_
_atom_site_label
_atom_site_type_symbol
_atom_site_fract_x
_atom_site_fract_y
_atom_site_fract_z
_atom_site_U_iso_or_equiv
_atom_site_adp_type
_atom_site_occupancy
_atom_site_symmetry_multiplicity
_atom_site_calc_flag
_atom_site_refinement_flags
Ag Ag 0.625168(16) 0.08848(2) 0.12915(9) 0.03607(11) Uani 1 1 d .
O1 O 0.47284(16) 0.1256(3) 0.7066(3) 0.0365(8) Uani 1 1 d .
O2 O 0.36442(14) 0.1787(2) 0.6524(3) 0.0339(8) Uani 1 1 d .
O3 O 0.38152(19) 0.1186(3) 0.8339(4) 0.0493(10) Uani 1 1 d .
O4 O 0.5755(2) 0.0820(3) -0.0916(3) 0.0410(8) Uani 1 1 d D
H1W H 0.5473 0.1205 -0.1321 0.061 Uiso 1 1 d D
H2W H 0.5751 0.0213 -0.1188 0.061 Uiso 1 1 d D
N1 N 0.7608(2) 0.0994(3) 0.5572(4) 0.0284(8) Uani 1 1 d .
N2 N 0.54295(17) 0.1255(3) 0.2655(3) 0.0228(7) Uani 1 1 d .
N3 N 0.48445(17) 0.1359(3) 0.4448(3) 0.0240(7) Uani 1 1 d .
H3 H 0.4777 0.1393 0.5233 0.029 Uiso 1 1 calc R
N4 N 0.40531(19) 0.1414(3) 0.7319(3) 0.0271(8) Uani 1 1 d .
C1 C 0.6986(2) 0.0717(3) 0.6149(5) 0.0284(10) Uani 1 1 d .
H1 H 0.7028 0.0435 0.6936 0.034 Uiso 1 1 calc R
C2 C 0.6293(2) 0.0820(3) 0.5662(4) 0.0281(10) Uani 1 1 d .
H2 H 0.5874 0.0619 0.6109 0.034 Uiso 1 1 calc R
C3 C 0.6220(2) 0.1228(3) 0.4493(4) 0.0218(8) Uani 1 1 d .
C4 C 0.6860(2) 0.1560(3) 0.3902(4) 0.0251(9) Uani 1 1 d .
H4 H 0.6833 0.1878 0.3132 0.030 Uiso 1 1 calc R
C5 C 0.7530(2) 0.1414(3) 0.4460(4) 0.0289(10) Uani 1 1 d .
H5 H 0.7959 0.1621 0.4041 0.035 Uiso 1 1 calc R
C6 C 0.5503(2) 0.1286(3) 0.3859(4) 0.0224(8) Uani 1 1 d .
C7 C 0.46704(19) 0.1317(3) 0.2455(4) 0.0224(8) Uani 1 1 d .
C8 C 0.4302(2) 0.1369(3) 0.3559(4) 0.0233(9) Uani 1 1 d .
C9 C 0.3529(2) 0.1404(3) 0.3625(5) 0.0281(10) Uani 1 1 d .
H9 H 0.3277 0.1435 0.4374 0.034 Uiso 1 1 calc R
C10 C 0.3157(2) 0.1391(3) 0.2518(5) 0.0315(10) Uani 1 1 d .
H10 H 0.2637 0.1414 0.2522 0.038 Uiso 1 1 calc R
C11 C 0.3524(2) 0.1344(3) 0.1398(6) 0.0302(9) Uani 1 1 d .
H11 H 0.3249 0.1340 0.0670 0.036 Uiso 1 1 calc R
C12 C 0.42902(19) 0.1304(3) 0.1347(5) 0.0262(8) Uani 1 1 d .
H12 H 0.4542 0.1270 0.0598 0.031 Uiso 1 1 calc R

loop_
_atom_site_aniso_label
_atom_site_aniso_U_11
_atom_site_aniso_U_22
_atom_site_aniso_U_33
_atom_site_aniso_U_23
_atom_site_aniso_U_13
_atom_site_aniso_U_12
Ag 0.02167(14) 0.05667(19) 0.02988(16) 0.0008(2) 0.00934(16) 0.00175(14)
O1 0.0244(15) 0.0499(18) 0.035(2) -0.0029(16) 0.0024(13) 0.0105(14)
O2 0.0308(15) 0.0464(16) 0.024(2) -0.0016(14) -0.0052(13) 0.0038(13)
O3 0.052(2) 0.062(2) 0.034(2) 0.0099(18) 0.0180(18) 0.0146(17)
O4 0.038(2) 0.049(2) 0.035(2) -0.0031(17) -0.0090(16) 0.0000(17)
N1 0.0205(18) 0.033(2) 0.031(2) 0.0006(16) 0.0010(16) -0.0021(15)
N2 0.0141(14) 0.0275(17) 0.027(2) 0.0014(15) 0.0007(14) -0.0016(13)
N3 0.0161(16) 0.0359(19) 0.0198(18) 0.0027(15) 0.0000(14) -0.0004(14)
N4 0.0301(19) 0.0270(19) 0.024(2) -0.0046(15) 0.0042(16) -0.0011(15)
C1 0.0257(17) 0.039(2) 0.020(3) 0.001(2) -0.0029(19) -0.0018(15)
C2 0.022(2) 0.036(2) 0.026(2) 0.0038(18) 0.0017(18) -0.0023(18)
C3 0.0148(18) 0.0243(18) 0.026(2) -0.0004(16) -0.0020(17) 0.0006(16)
C4 0.0171(19) 0.033(2) 0.026(2) 0.0047(17) -0.0022(18) -0.0007(17)
C5 0.018(2) 0.036(2) 0.033(3) 0.0049(19) 0.0049(19) -0.0050(18)
C6 0.0167(18) 0.0230(19) 0.027(2) -0.0024(18) -0.0007(17) -0.0005(16)
C7 0.0152(17) 0.027(2) 0.025(2) 0.0023(17) -0.0019(17) 0.0007(15)
C8 0.0217(19) 0.025(2) 0.023(2) -0.0005(17) -0.0041(17) -0.0021(16)
C9 0.0154(17) 0.036(2) 0.033(3) 0.003(2) 0.0065(18) -0.0004(17)
C10 0.0158(18) 0.035(2) 0.044(3) -0.006(2) -0.0055(19) 0.0030(17)
C11 0.0244(18) 0.0349(19) 0.031(3) 0.002(3) -0.013(3) -0.0012(15)
C12 0.0254(18) 0.0303(17) 0.023(2) 0.002(3) -0.002(2) -0.0012(14)

loop_
_atom_type_symbol
_atom_type_description
_atom_type_scat_dispersion_real
_atom_type_scat_dispersion_imag
_atom_type_scat_source
C C 0.0033 0.0016 'International Tables Vol C Tables 4.2.6.8 and 6.1.1.4'
N N 0.0061 0.0033 'International Tables Vol C Tables 4.2.6.8 and 6.1.1.4'
H H 0.0000 0.0000 'International Tables Vol C Tables 4.2.6.8 and 6.1.1.4'
O O 0.0106 0.0060 'International Tables Vol C Tables 4.2.6.8 and 6.1.1.4'
Ag Ag -0.8971 1.1015 'International Tables Vol C Tables 4.2.6.8 and 6.1.1.4'

loop_
_geom_angle_atom_site_label_1
_geom_angle_atom_site_label_2
_geom_angle_atom_site_label_3
_geom_angle
_geom_angle_site_symmetry_1
_geom_angle_site_symmetry_3
N2 Ag N1 150.85(14) . 7_644
N2 Ag O4 114.54(12) . .
N1 Ag O4 89.59(14) 7_644 .
Ag O4 H1W 133.4 . .
Ag O4 H2W 111.4 . .
H1W O4 H2W 111.2 . .
C1 N1 C5 116.7(4) . .
C1 N1 Ag 126.7(3) . 7_645
C5 N1 Ag 116.5(3) . 7_645
C6 N2 C7 104.7(3) . .
C6 N2 Ag 128.7(3) . .
C7 N2 Ag 125.6(3) . .
C6 N3 C8 106.8(3) . .
C6 N3 H3 126.6 . .
C8 N3 H3 126.6 . .
O3 N4 O2 121.4(3) . .
O3 N4 O1 119.7(4) . .
O2 N4 O1 118.9(4) . .
N1 C1 C2 124.0(5) . .
N1 C1 H1 118.0 . .
C2 C1 H1 118.0 . .
C1 C2 C3 118.9(4) . .
C1 C2 H2 120.6 . .
C3 C2 H2 120.6 . .
C2 C3 C4 117.7(4) . .
C2 C3 C6 122.5(4) . .
C4 C3 C6 119.8(4) . .
C5 C4 C3 119.0(4) . .
C5 C4 H4 120.5 . .
C3 C4 H4 120.5 . .
N1 C5 C4 123.6(4) . .
N1 C5 H5 118.2 . .
C4 C5 H5 118.2 . .
N2 C6 N3 112.7(4) . .
N2 C6 C3 123.8(4) . .
N3 C6 C3 123.5(4) . .
C8 C7 N2 109.9(3) . .
C8 C7 C12 121.6(3) . .
N2 C7 C12 128.5(4) . .
N3 C8 C7 105.8(3) . .
N3 C8 C9 132.3(4) . .
C7 C8 C9 121.8(4) . .
C10 C9 C8 116.1(4) . .
C10 C9 H9 122.0 . .
C8 C9 H9 122.0 . .
C9 C10 C11 122.5(4) . .
C9 C10 H10 118.8 . .
C11 C10 H10 118.8 . .
C12 C11 C10 120.8(5) . .
C12 C11 H11 119.6 . .
C10 C11 H11 119.6 . .
C11 C12 C7 117.2(5) . .
C11 C12 H12 121.4 . .
C7 C12 H12 121.4 . .

loop_
_geom_bond_atom_site_label_1
_geom_bond_atom_site_label_2
_geom_bond_distance
_geom_bond_site_symmetry_2
Ag N2 2.162(3) .
Ag N1 2.214(4) 7_644
Ag O4 2.582(4) .
O1 N4 1.270(4) .
O2 N4 1.241(5) .
O3 N4 1.234(5) .
O4 H1W 0.8400 .
O4 H2W 0.8400 .
N1 C1 1.338(6) .
N1 C5 1.342(6) .
N1 Ag 2.214(4) 7_645
N2 C6 1.326(6) .
N2 C7 1.393(5) .
N3 C6 1.358(5) .
N3 C8 1.383(5) .
N3 H3 0.8700 .
C1 C2 1.369(6) .
C1 H1 0.9400 .
C2 C3 1.391(6) .
C2 H2 0.9400 .
C3 C4 1.395(5) .
C3 C6 1.474(5) .
C4 C5 1.370(6) .
C4 H4 0.9400 .
C5 H5 0.9400 .
C7 C8 1.384(6) .
C7 C12 1.395(7) .
C8 C9 1.401(5) .
C9 C10 1.387(6) .
C9 H9 0.9400 .
C10 C11 1.397(7) .
C10 H10 0.9400 .
C11 C12 1.389(5) .
C11 H11 0.9400 .
C12 H12 0.9400 .

loop_
_geom_torsion_atom_site_label_1
_geom_torsion_atom_site_label_2
_geom_torsion_atom_site_label_3
_geom_torsion_atom_site_label_4
_geom_torsion
_geom_torsion_site_symmetry_1
N1 Ag N2 C6 -40.9(5) 7_644
O4 Ag N2 C6 175.7(3) .
N1 Ag N2 C7 152.4(3) 7_644
O4 Ag N2 C7 9.1(3) .
C5 N1 C1 C2 1.4(6) .
Ag N1 C1 C2 178.8(3) 7_645
N1 C1 C2 C3 0.6(6) .
C1 C2 C3 C4 -3.2(6) .
C1 C2 C3 C6 174.8(4) .
C2 C3 C4 C5 3.9(6) .
C6 C3 C4 C5 -174.2(4) .
C1 N1 C5 C4 -0.6(6) .
Ag N1 C5 C4 -178.3(3) 7_645
C3 C4 C5 N1 -2.0(7) .
C7 N2 C6 N3 0.3(5) .
Ag N2 C6 N3 -168.5(3) .
C7 N2 C6 C3 179.1(4) .
Ag N2 C6 C3 10.4(6) .
C8 N3 C6 N2 0.4(5) .
C8 N3 C6 C3 -178.5(4) .
C2 C3 C6 N2 -151.3(4) .
C4 C3 C6 N2 26.6(6) .
C2 C3 C6 N3 27.5(6) .
C4 C3 C6 N3 -154.6(4) .
C6 N2 C7 C8 -0.8(5) .
Ag N2 C7 C8 168.4(3) .
C6 N2 C7 C12 -179.2(4) .
Ag N2 C7 C12 -10.0(6) .
C6 N3 C8 C7 -0.9(5) .
C6 N3 C8 C9 178.0(4) .
N2 C7 C8 N3 1.1(5) .
C12 C7 C8 N3 179.6(4) .
N2 C7 C8 C9 -178.0(4) .
C12 C7 C8 C9 0.5(7) .
N3 C8 C9 C10 -179.2(4) .
C7 C8 C9 C10 -0.5(6) .
C8 C9 C10 C11 0.0(7) .
C9 C10 C11 C12 0.3(6) .
C10 C11 C12 C7 -0.3(6) .
C8 C7 C12 C11 -0.1(6) .
N2 C7 C12 C11 178.1(4) .
